data_4334135
loop_
_publ_author_name
'Jeremy P. Krogman'
'Mark W. Bezpalko'
'Bruce M. Foxman'
'Christine M. Thomas'

_publ_section_title
;
 Synthesis, Structure, and Reactivity of an Anionic Zr-Oxo Relevant to CO2
 Reduction by a Zr/Co Heterobimetallic Complex
;
_journal_name_full 'Inorganic Chemistry'
_journal_page_first 3022
_journal_page_last 3031
_journal_paper_doi 10.1021/ic302473j
_journal_volume 52
_journal_year 2013
_chemical_formula_moiety 'C64.93 H105 Co1 I0.07 K1 N3 O9.93 P3 Zr1'
_chemical_formula_sum 'C64.93 H105 Co I0.07 K N3 O9.93 P3 Zr'
_chemical_formula_weight 1378.15
_space_group_IT_number 14
_symmetry_cell_setting monoclinic
_symmetry_space_group_name_Hall '-P 2ybc'
_symmetry_space_group_name_H-M 'P 1 21/c 1'
_atom_sites_solution_hydrogens difmap
_atom_sites_solution_primary direct
_audit_creation_date 2012-07-15
_audit_creation_method CRYSTALS_ver_14.41
_cell_angle_alpha 90
_cell_angle_beta 101.145(3)
_cell_angle_gamma 90
_cell_formula_units_Z 4
_cell_length_a 12.4846(9)
_cell_length_b 23.8696(16)
_cell_length_c 24.3480(18)
_cell_measurement_reflns_used 9989
_cell_measurement_temperature 120
_cell_measurement_theta_max 28
_cell_measurement_theta_min 2
_cell_volume 7118.9(9)
_computing_cell_refinement 'Apex2 (Bruker AXS, 2006)'
_computing_data_collection 'Apex2 (Bruker AXS, 2006)'
_computing_data_reduction 'Apex2 (Bruker AXS, 2006)'
_computing_molecular_graphics 'CAMERON (Watkin et al., 1996)'
_computing_publication_material 'CRYSTALS (Betteridge et al., 2003)'
_computing_structure_refinement 'CRYSTALS (Betteridge et al., 2003)'
_computing_structure_solution 'SIR92 (Altomare et al., 1994)'
_diffrn_ambient_temperature 120
_diffrn_measured_fraction_theta_full 0.996
_diffrn_measured_fraction_theta_max 0.996
_diffrn_measurement_device Area
_diffrn_measurement_device_type 'Bruker Kappa Apex2'
_diffrn_measurement_method '\f & \w scans'
_diffrn_radiation_monochromator graphite
_diffrn_radiation_type 'Mo K\a'
_diffrn_radiation_wavelength 0.71073
_diffrn_reflns_av_R_equivalents 0.063
_diffrn_reflns_limit_h_max 16
_diffrn_reflns_limit_h_min -16
_diffrn_reflns_limit_k_max 31
_diffrn_reflns_limit_k_min -31
_diffrn_reflns_limit_l_max 9
_diffrn_reflns_limit_l_min -32
_diffrn_reflns_number 61996
_diffrn_reflns_theta_full 28.031
_diffrn_reflns_theta_max 28.031
_diffrn_reflns_theta_min 1.662
_diffrn_standards_number 0
_exptl_absorpt_coefficient_mu 0.592
_exptl_absorpt_correction_T_max 0.88
_exptl_absorpt_correction_T_min 0.88
_exptl_absorpt_correction_type numerical
_exptl_absorpt_process_details
; 
 Analytical Absorption (De Meulenaer & Tompa, 1965) 
;
_exptl_crystal_colour yellow
_exptl_crystal_density_diffrn 1.286
_exptl_crystal_description prism
_exptl_crystal_F_000 2919.695
_exptl_crystal_size_max 0.240
_exptl_crystal_size_mid 0.231
_exptl_crystal_size_min 0.212
_refine_diff_density_max 1.87
_refine_diff_density_min -0.98
_refine_ls_extinction_method none
_refine_ls_goodness_of_fit_ref 1.0099
_refine_ls_hydrogen_treatment constr
_refine_ls_matrix_type full
_refine_ls_number_parameters 747
_refine_ls_number_reflns 17182
_refine_ls_number_restraints 0
_refine_ls_R_factor_all 0.0775
_refine_ls_R_factor_gt 0.0521
_refine_ls_shift/su_max 0.0047058
_refine_ls_shift/su_mean 0.0001628
_refine_ls_structure_factor_coef Fsqd
_refine_ls_weighting_details
;
 Method= Modified Sheldrick 
 w=1/[\s^2^(F^2^) + ( 0.05P)^2^ +14.38P] 
 ,where P=(max(Fo^2^,0) + 2Fc^2^)/3 
;
_refine_ls_weighting_scheme calc
_refine_ls_wR_factor_all 0.1305
_refine_ls_wR_factor_gt 0.1197
_refine_ls_wR_factor_ref 0.1305
_reflns_limit_h_max 16
_reflns_limit_h_min -16
_reflns_limit_k_max 31
_reflns_limit_k_min 0
_reflns_limit_l_max 32
_reflns_limit_l_min 0
_reflns_number_gt 12434
_reflns_number_total 17182
_reflns_threshold_expression I>2.0\s(I)
_oxford_diffrn_Wilson_B_factor 0.00
_oxford_diffrn_Wilson_scale 0.00
_oxford_refine_ls_r_factor_ref 0.0775
_oxford_refine_ls_scale 0.057211(7)
_oxford_reflns_number_all 17182
_oxford_reflns_threshold_expression_ref I>-10.0\s(I)
_oxford_structure_analysis_title 'JK_425_0m in P2(1)/c'
_cod_data_source_file ic302473j_si_002_09.cif
_cod_data_source_block 8-K-18-c-6
_cod_original_sg_symbol_H-M 'P 1 21/c 1 '
_cod_original_formula_sum 'C64.93 H105 Co1 I0.07 K1 N3 O9.93 P3 Zr1'
_cod_database_code 4334135

loop_
_symmetry_equiv_pos_as_xyz
x,y,z
-x,-y,-z
-x,y+1/2,-z+1/2
x,-y+1/2,z+1/2

loop_
_atom_site_label
_atom_site_type_symbol
_atom_site_fract_x
_atom_site_fract_y
_atom_site_fract_z
_atom_site_U_iso_or_equiv
_atom_site_occupancy
_atom_site_adp_type
_atom_site_refinement_flags_posn
_atom_site_refinement_flags_occupancy
_atom_site_disorder_assembly
_atom_site_disorder_group
I1 I 0.5147(4) 0.90141(19) 0.2492(2) 0.0317(13) 0.0750(17) Uiso . P 1 1
Zr1 Zr 0.76964(2) 0.712779(12) 0.310340(11) 0.0117 1.0000 Uani . . . .
Co1 Co 0.63270(3) 0.806442(17) 0.274573(16) 0.0141 1.0000 Uani . . . .
K1 K 1.00181(6) 0.48059(3) 0.36843(3) 0.0194 1.0000 Uani . . . .
P1 P 0.52697(6) 0.73423(3) 0.29043(3) 0.0153 1.0000 Uani . . . .
P2 P 0.75516(6) 0.83244(3) 0.35135(3) 0.0158 1.0000 Uani . . . .
P3 P 0.72283(6) 0.78408(3) 0.20569(3) 0.0154 1.0000 Uani . . . .
O1 O 0.5045(3) 0.90040(16) 0.23411(19) 0.0350(13) 0.9250(17) Uiso . P 1 2
O2 O 0.8476(2) 0.66101(10) 0.37752(10) 0.0320 1.0000 Uani . . . .
O3 O 0.8294(2) 0.63239(10) 0.29219(10) 0.0317 1.0000 Uani . . . .
O4 O 0.8973(2) 0.57282(11) 0.36213(10) 0.0347 1.0000 Uani . . . .
O5 O 1.0717(2) 0.53112(10) 0.28031(10) 0.0283 1.0000 Uani . . . .
O6 O 1.2190(2) 0.52547(10) 0.38023(10) 0.0256 1.0000 Uani . . . .
O7 O 1.14567(18) 0.47496(10) 0.47163(9) 0.0239 1.0000 Uani . . . .
O8 O 0.97664(18) 0.39495(10) 0.44949(9) 0.0245 1.0000 Uani . . . .
O9 O 0.8259(2) 0.40714(11) 0.35010(10) 0.0308 1.0000 Uani . . . .
O10 O 0.8905(2) 0.45815(10) 0.25688(10) 0.0295 1.0000 Uani . . . .
N1 N 0.6110(2) 0.68261(10) 0.31940(10) 0.0149 1.0000 Uani . . . .
N2 N 0.8480(2) 0.78070(10) 0.36518(10) 0.0166 1.0000 Uani . . . .
N3 N 0.7857(2) 0.72261(10) 0.22365(10) 0.0159 1.0000 Uani . . . .
C1 C 0.5860(2) 0.63001(12) 0.34267(12) 0.0147 1.0000 Uani . . . .
C2 C 0.5777(2) 0.62622(12) 0.39941(12) 0.0159 1.0000 Uani . . . .
C3 C 0.5525(2) 0.57499(13) 0.42119(13) 0.0189 1.0000 Uani . . . .
C4 C 0.5375(3) 0.52671(13) 0.38915(14) 0.0213 1.0000 Uani . . . .
C5 C 0.5499(3) 0.53058(13) 0.33395(14) 0.0230 1.0000 Uani . . . .
C6 C 0.5748(3) 0.58054(13) 0.31046(13) 0.0195 1.0000 Uani . . . .
C7 C 0.5962(3) 0.67533(14) 0.43880(13) 0.0226 1.0000 Uani . . . .
C8 C 0.5071(3) 0.47153(14) 0.41220(16) 0.0302 1.0000 Uani . . . .
C9 C 0.5919(3) 0.57926(15) 0.25090(14) 0.0293 1.0000 Uani . . . .
C10 C 0.4313(2) 0.75290(13) 0.33814(14) 0.0199 1.0000 Uani . . . .
C11 C 0.3570(3) 0.80247(14) 0.31560(15) 0.0260 1.0000 Uani . . . .
C12 C 0.3593(3) 0.70703(15) 0.35653(15) 0.0272 1.0000 Uani . . . .
C13 C 0.4389(3) 0.70580(14) 0.22548(13) 0.0230 1.0000 Uani . . . .
C14 C 0.3762(3) 0.75125(16) 0.18806(15) 0.0320 1.0000 Uani . . . .
C15 C 0.3605(3) 0.65777(16) 0.23182(16) 0.0313 1.0000 Uani . . . .
C16 C 0.9481(3) 0.78058(13) 0.40670(12) 0.0198 1.0000 Uani . . . .
C17 C 1.0458(3) 0.80163(14) 0.39348(14) 0.0249 1.0000 Uani . . . .
C18 C 1.1417(3) 0.80109(17) 0.43383(16) 0.0344 1.0000 Uani . . . .
C19 C 1.1457(3) 0.78050(18) 0.48734(17) 0.0407 1.0000 Uani . . . .
C20 C 1.0500(3) 0.75940(16) 0.49934(14) 0.0334 1.0000 Uani . . . .
C21 C 0.9520(3) 0.75814(14) 0.46074(13) 0.0232 1.0000 Uani . . . .
C22 C 1.0518(3) 0.82819(17) 0.33813(14) 0.0288 1.0000 Uani . . . .
C23 C 1.2507(4) 0.7816(3) 0.5305(2) 0.0711 1.0000 Uani . . . .
C24 C 0.8558(3) 0.73239(15) 0.47911(14) 0.0280 1.0000 Uani . . . .
C25 C 0.8239(3) 0.90137(13) 0.34681(13) 0.0219 1.0000 Uani . . . .
C26 C 0.7412(3) 0.94904(14) 0.33175(16) 0.0297 1.0000 Uani . . . .
C27 C 0.9114(3) 0.92056(15) 0.39717(14) 0.0289 1.0000 Uani . . . .
C28 C 0.6863(3) 0.83972(13) 0.41295(13) 0.0204 1.0000 Uani . . . .
C29 C 0.5776(3) 0.87135(15) 0.39974(15) 0.0273 1.0000 Uani . . . .
C30 C 0.7525(3) 0.86146(15) 0.46852(13) 0.0271 1.0000 Uani . . . .
C31 C 0.8441(3) 0.68803(13) 0.19050(12) 0.0189 1.0000 Uani . . . .
C32 C 0.9589(3) 0.68963(15) 0.19976(14) 0.0263 1.0000 Uani . . . .
C33 C 1.0132(3) 0.66084(16) 0.16387(16) 0.0326 1.0000 Uani . . . .
C34 C 0.9602(3) 0.62718(16) 0.12097(15) 0.0328 1.0000 Uani . . . .
C35 C 0.8495(3) 0.62108(15) 0.11650(13) 0.0279 1.0000 Uani . . . .
C36 C 0.7901(3) 0.65041(13) 0.15020(13) 0.0213 1.0000 Uani . . . .
C37 C 1.0240(3) 0.72176(19) 0.24789(18) 0.0426 1.0000 Uani . . . .
C38 C 1.0212(4) 0.59764(19) 0.08162(18) 0.0478 1.0000 Uani . . . .
C39 C 0.6693(3) 0.63909(15) 0.14070(14) 0.0277 1.0000 Uani . . . .
C40 C 0.6342(3) 0.77766(13) 0.13462(12) 0.0208 1.0000 Uani . . . .
C41 C 0.6892(3) 0.76393(16) 0.08528(14) 0.0310 1.0000 Uani . . . .
C42 C 0.5605(3) 0.82867(15) 0.11758(14) 0.0275 1.0000 Uani . . . .
C43 C 0.8297(3) 0.83687(13) 0.19820(13) 0.0208 1.0000 Uani . . . .
C44 C 0.9040(3) 0.82630(16) 0.15596(17) 0.0355 1.0000 Uani . . . .
C45 C 0.7867(3) 0.89678(14) 0.19112(15) 0.0288 1.0000 Uani . . . .
C46 C 0.5530(3) 0.86516(16) 0.25106(15) 0.0238(8) 0.9250(17) Uiso . P 1 2
C47 C 0.8620(3) 0.61902(14) 0.34516(13) 0.0232 1.0000 Uani . . . .
C48 C 1.1813(3) 0.54847(16) 0.28394(16) 0.0346 1.0000 Uani . . . .
C49 C 1.2229(4) 0.56957(16) 0.34153(16) 0.0356 1.0000 Uani . . . .
C50 C 1.2538(3) 0.54334(15) 0.43635(15) 0.0286 1.0000 Uani . . . .
C51 C 1.2538(3) 0.49352(16) 0.47421(15) 0.0277 1.0000 Uani . . . .
C52 C 1.1434(3) 0.42600(15) 0.50533(14) 0.0253 1.0000 Uani . . . .
C53 C 1.0269(3) 0.41045(15) 0.50498(14) 0.0256 1.0000 Uani . . . .
C54 C 0.8649(3) 0.38217(16) 0.44570(15) 0.0298 1.0000 Uani . . . .
C55 C 0.8186(3) 0.36262(16) 0.38771(16) 0.0328 1.0000 Uani . . . .
C56 C 0.7786(3) 0.39429(19) 0.29412(17) 0.0414 1.0000 Uani . . . .
C57 C 0.7809(3) 0.4451(2) 0.25932(18) 0.0439 1.0000 Uani . . . .
C58 C 0.8997(3) 0.50802(16) 0.22603(15) 0.0336 1.0000 Uani . . . .
C59 C 1.0174(3) 0.51781(16) 0.22555(14) 0.0337 1.0000 Uani . . . .
C600 C 0.7662(13) 0.4541(6) 0.0621(7) 0.063(4) 0.50(2) Uiso . P 1 4
C601 C 0.7490(14) 0.4542(7) 0.0448(8) 0.070(5) 0.50(2) Uiso . P 1 3
C610 C 0.6578(15) 0.4586(8) 0.0635(8) 0.095(6) 0.50(2) Uiso . P 1 4
C611 C 0.6444(11) 0.4370(7) 0.0475(6) 0.068(4) 0.50(2) Uiso . P 1 3
C620 C 0.5832(13) 0.4551(8) 0.0141(7) 0.087(5) 0.50(2) Uiso . P 1 4
C621 C 0.5752(11) 0.4284(7) -0.0039(6) 0.068(4) 0.50(2) Uiso . P 1 3
C630 C 0.6174(11) 0.4502(7) -0.0393(6) 0.067(4) 0.50(2) Uiso . P 1 4
C631 C 0.6091(12) 0.4297(7) -0.0571(7) 0.080(4) 0.50(2) Uiso . P 1 3
C640 C 0.7326(10) 0.4557(5) -0.0367(6) 0.044(3) 0.50(2) Uiso . P 1 4
C641 C 0.7085(11) 0.4434(6) -0.0551(6) 0.054(3) 0.50(2) Uiso . P 1 3
C650 C 0.8040(12) 0.4572(5) 0.0127(6) 0.054(4) 0.50(2) Uiso . P 1 4
C651 C 0.7804(13) 0.4556(5) -0.0059(7) 0.054(3) 0.50(2) Uiso . P 1 3
H31 H 0.5469 0.5735 0.4589 0.0225 1.0000 Uiso R . . .
H51 H 0.5423 0.4986 0.3121 0.0281 1.0000 Uiso R . . .
H71 H 0.5290 0.6883 0.4483 0.0343 1.0000 Uiso R . . .
H72 H 0.6450 0.6656 0.4731 0.0339 1.0000 Uiso R . . .
H73 H 0.6272 0.7061 0.4221 0.0340 1.0000 Uiso R . . .
H81 H 0.4344 0.4608 0.3946 0.0451 1.0000 Uiso R . . .
H82 H 0.5113 0.4738 0.4519 0.0446 1.0000 Uiso R . . .
H83 H 0.5563 0.4435 0.4050 0.0450 1.0000 Uiso R . . .
H91 H 0.5458 0.6055 0.2281 0.0442 1.0000 Uiso R . . .
H92 H 0.5795 0.5425 0.2349 0.0449 1.0000 Uiso R . . .
H93 H 0.6665 0.5886 0.2504 0.0443 1.0000 Uiso R . . .
H101 H 0.4796 0.7661 0.3718 0.0236 1.0000 Uiso R . . .
H111 H 0.2968 0.7892 0.2874 0.0389 1.0000 Uiso R . . .
H112 H 0.3972 0.8309 0.2994 0.0388 1.0000 Uiso R . . .
H113 H 0.3283 0.8186 0.3456 0.0391 1.0000 Uiso R . . .
H121 H 0.3368 0.7191 0.3905 0.0409 1.0000 Uiso R . . .
H122 H 0.2960 0.7017 0.3278 0.0406 1.0000 Uiso R . . .
H123 H 0.3977 0.6726 0.3635 0.0405 1.0000 Uiso R . . .
H131 H 0.4922 0.6904 0.2049 0.0280 1.0000 Uiso R . . .
H141 H 0.4200 0.7843 0.1877 0.0477 1.0000 Uiso R . . .
H142 H 0.3116 0.7620 0.2017 0.0477 1.0000 Uiso R . . .
H143 H 0.3544 0.7379 0.1506 0.0475 1.0000 Uiso R . . .
H151 H 0.2953 0.6716 0.2433 0.0467 1.0000 Uiso R . . .
H152 H 0.3392 0.6386 0.1965 0.0470 1.0000 Uiso R . . .
H153 H 0.3937 0.6313 0.2596 0.0466 1.0000 Uiso R . . .
H181 H 1.2051 0.8159 0.4243 0.0412 1.0000 Uiso R . . .
H201 H 1.0510 0.7456 0.5348 0.0400 1.0000 Uiso R . . .
H221 H 1.1113 0.8114 0.3242 0.0426 1.0000 Uiso R . . .
H222 H 1.0640 0.8680 0.3431 0.0427 1.0000 Uiso R . . .
H223 H 0.9855 0.8217 0.3113 0.0422 1.0000 Uiso R . . .
H231 H 1.2351 0.7900 0.5662 0.1061 1.0000 Uiso R . . .
H232 H 1.2995 0.8092 0.5209 0.1061 1.0000 Uiso R . . .
H233 H 1.2843 0.7455 0.5319 0.1057 1.0000 Uiso R . . .
H241 H 0.8056 0.7597 0.4862 0.0430 1.0000 Uiso R . . .
H242 H 0.8783 0.7109 0.5117 0.0422 1.0000 Uiso R . . .
H243 H 0.8197 0.7087 0.4506 0.0424 1.0000 Uiso R . . .
H251 H 0.8596 0.8973 0.3146 0.0261 1.0000 Uiso R . . .
H261 H 0.7037 0.9557 0.3624 0.0450 1.0000 Uiso R . . .
H262 H 0.6881 0.9408 0.2987 0.0447 1.0000 Uiso R . . .
H263 H 0.7772 0.9834 0.3256 0.0452 1.0000 Uiso R . . .
H271 H 0.9593 0.9480 0.3853 0.0425 1.0000 Uiso R . . .
H272 H 0.9544 0.8900 0.4152 0.0428 1.0000 Uiso R . . .
H273 H 0.8772 0.9388 0.4248 0.0427 1.0000 Uiso R . . .
H281 H 0.6671 0.8009 0.4198 0.0242 1.0000 Uiso R . . .
H291 H 0.5902 0.9107 0.4039 0.0407 1.0000 Uiso R . . .
H292 H 0.5405 0.8641 0.3621 0.0407 1.0000 Uiso R . . .
H293 H 0.5317 0.8601 0.4253 0.0413 1.0000 Uiso R . . .
H301 H 0.7533 0.9020 0.4688 0.0408 1.0000 Uiso R . . .
H302 H 0.8259 0.8471 0.4745 0.0407 1.0000 Uiso R . . .
H303 H 0.7193 0.8485 0.4989 0.0406 1.0000 Uiso R . . .
H331 H 1.0881 0.6647 0.1693 0.0388 1.0000 Uiso R . . .
H351 H 0.8117 0.5960 0.0898 0.0335 1.0000 Uiso R . . .
H371 H 1.0053 0.7606 0.2448 0.0647 1.0000 Uiso R . . .
H372 H 1.1000 0.7183 0.2475 0.0643 1.0000 Uiso R . . .
H373 H 1.0110 0.7080 0.2830 0.0642 1.0000 Uiso R . . .
H381 H 1.0764 0.5736 0.1018 0.0723 1.0000 Uiso R . . .
H382 H 0.9734 0.5752 0.0553 0.0726 1.0000 Uiso R . . .
H383 H 1.0569 0.6242 0.0615 0.0720 1.0000 Uiso R . . .
H391 H 0.6390 0.6581 0.1684 0.0419 1.0000 Uiso R . . .
H392 H 0.6560 0.5990 0.1431 0.0421 1.0000 Uiso R . . .
H393 H 0.6334 0.6523 0.1043 0.0415 1.0000 Uiso R . . .
H401 H 0.5863 0.7468 0.1381 0.0253 1.0000 Uiso R . . .
H411 H 0.6348 0.7499 0.0544 0.0466 1.0000 Uiso R . . .
H412 H 0.7208 0.7978 0.0728 0.0464 1.0000 Uiso R . . .
H413 H 0.7453 0.7355 0.0953 0.0467 1.0000 Uiso R . . .
H421 H 0.6034 0.8588 0.1080 0.0406 1.0000 Uiso R . . .
H422 H 0.5058 0.8195 0.0850 0.0408 1.0000 Uiso R . . .
H423 H 0.5258 0.8409 0.1472 0.0409 1.0000 Uiso R . . .
H431 H 0.8774 0.8355 0.2349 0.0246 1.0000 Uiso R . . .
H441 H 0.8656 0.8370 0.1186 0.0525 1.0000 Uiso R . . .
H442 H 0.9236 0.7875 0.1553 0.0526 1.0000 Uiso R . . .
H443 H 0.9695 0.8481 0.1663 0.0532 1.0000 Uiso R . . .
H451 H 0.7345 0.9029 0.2149 0.0430 1.0000 Uiso R . . .
H452 H 0.7513 0.9035 0.1529 0.0425 1.0000 Uiso R . . .
H453 H 0.8464 0.9232 0.2012 0.0427 1.0000 Uiso R . . .
H481 H 1.1832 0.5785 0.2574 0.0420 1.0000 Uiso R . . .
H482 H 1.2252 0.5170 0.2754 0.0419 1.0000 Uiso R . . .
H491 H 1.1762 0.6002 0.3494 0.0428 1.0000 Uiso R . . .
H492 H 1.2973 0.5826 0.3448 0.0428 1.0000 Uiso R . . .
H501 H 1.3270 0.5589 0.4415 0.0332 1.0000 Uiso R . . .
H502 H 1.2047 0.5722 0.4449 0.0339 1.0000 Uiso R . . .
H511 H 1.2867 0.5043 0.5127 0.0329 1.0000 Uiso R . . .
H512 H 1.2963 0.4639 0.4617 0.0329 1.0000 Uiso R . . .
H521 H 1.1795 0.3951 0.4901 0.0299 1.0000 Uiso R . . .
H522 H 1.1812 0.4332 0.5431 0.0295 1.0000 Uiso R . . .
H531 H 1.0242 0.3798 0.5309 0.0309 1.0000 Uiso R . . .
H532 H 0.9882 0.4424 0.5157 0.0306 1.0000 Uiso R . . .
H541 H 0.8273 0.4158 0.4531 0.0358 1.0000 Uiso R . . .
H542 H 0.8571 0.3534 0.4733 0.0360 1.0000 Uiso R . . .
H551 H 0.8590 0.3303 0.3782 0.0385 1.0000 Uiso R . . .
H552 H 0.7432 0.3525 0.3857 0.0388 1.0000 Uiso R . . .
H561 H 0.7029 0.3822 0.2918 0.0499 1.0000 Uiso R . . .
H562 H 0.8194 0.3643 0.2803 0.0501 1.0000 Uiso R . . .
H571 H 0.7406 0.4387 0.2216 0.0527 1.0000 Uiso R . . .
H572 H 0.7490 0.4765 0.2758 0.0523 1.0000 Uiso R . . .
H581 H 0.8701 0.5399 0.2429 0.0400 1.0000 Uiso R . . .
H582 H 0.8599 0.5030 0.1882 0.0398 1.0000 Uiso R . . .
H591 H 1.0241 0.5488 0.2007 0.0405 1.0000 Uiso R . . .
H592 H 1.0491 0.4838 0.2131 0.0398 1.0000 Uiso R . . .
H6001 H 0.8163 0.4507 0.0959 0.0740 0.50(2) Uiso R P 1 4
H6011 H 0.7977 0.4644 0.0773 0.0822 0.50(2) Uiso R P 1 3
H6101 H 0.6347 0.4627 0.0978 0.1131 0.50(2) Uiso R P 1 4
H6111 H 0.6218 0.4320 0.0819 0.0844 0.50(2) Uiso R P 1 3
H6201 H 0.5086 0.4574 0.0143 0.1042 0.50(2) Uiso R P 1 4
H6211 H 0.5018 0.4204 -0.0044 0.0854 0.50(2) Uiso R P 1 3
H6301 H 0.5678 0.4435 -0.0729 0.0793 0.50(2) Uiso R P 1 4
H6311 H 0.5618 0.4214 -0.0910 0.0949 0.50(2) Uiso R P 1 3
H6401 H 0.7586 0.4591 -0.0699 0.0536 0.50(2) Uiso R P 1 4
H6411 H 0.7333 0.4444 -0.0889 0.0673 0.50(2) Uiso R P 1 3
H6501 H 0.8790 0.4601 0.0133 0.0632 0.50(2) Uiso R P 1 4
H6511 H 0.8527 0.4652 -0.0071 0.0684 0.50(2) Uiso R P 1 3

loop_
_atom_site_aniso_label
_atom_site_aniso_U_11
_atom_site_aniso_U_22
_atom_site_aniso_U_33
_atom_site_aniso_U_23
_atom_site_aniso_U_13
_atom_site_aniso_U_12
Zr1 0.01197(13) 0.01028(13) 0.01399(13) 0.00151(10) 0.00529(10) 0.00199(11)
Co1 0.01299(19) 0.01116(19) 0.0193(2) 0.00203(15) 0.00601(15) 0.00239(15)
K1 0.0201(3) 0.0156(3) 0.0223(3) 0.0011(3) 0.0030(3) 0.0025(3)
P1 0.0120(3) 0.0131(4) 0.0215(4) 0.0038(3) 0.0049(3) 0.0014(3)
P2 0.0194(4) 0.0107(4) 0.0191(4) -0.0007(3) 0.0079(3) 0.0005(3)
P3 0.0173(4) 0.0141(4) 0.0154(3) 0.0039(3) 0.0045(3) 0.0031(3)
O2 0.0438(15) 0.0215(13) 0.0267(12) -0.0016(10) -0.0031(11) 0.0162(11)
O3 0.0526(17) 0.0225(13) 0.0228(12) 0.0042(10) 0.0142(11) 0.0192(12)
O4 0.0493(17) 0.0257(14) 0.0305(13) 0.0074(11) 0.0112(12) 0.0197(12)
O5 0.0331(14) 0.0255(13) 0.0274(12) 0.0027(10) 0.0089(10) 0.0013(11)
O6 0.0301(13) 0.0201(12) 0.0279(12) 0.0020(10) 0.0090(10) -0.0048(10)
O7 0.0191(11) 0.0241(12) 0.0280(12) 0.0050(10) 0.0033(9) -0.0010(9)
O8 0.0215(12) 0.0273(13) 0.0265(12) 0.0008(10) 0.0093(9) -0.0009(10)
O9 0.0276(13) 0.0295(14) 0.0333(13) 0.0000(11) 0.0010(11) -0.0053(11)
O10 0.0280(13) 0.0276(13) 0.0312(13) 0.0022(10) 0.0012(10) 0.0035(11)
N1 0.0131(12) 0.0125(12) 0.0199(12) 0.0029(10) 0.0054(10) -0.0012(10)
N2 0.0181(12) 0.0150(13) 0.0174(12) -0.0011(10) 0.0050(10) -0.0004(10)
N3 0.0185(13) 0.0149(13) 0.0150(12) 0.0022(9) 0.0050(10) 0.0061(10)
C1 0.0108(13) 0.0124(14) 0.0221(15) 0.0037(11) 0.0057(11) 0.0025(11)
C2 0.0150(14) 0.0128(14) 0.0200(14) 0.0027(11) 0.0033(11) 0.0006(11)
C3 0.0178(15) 0.0202(16) 0.0191(14) 0.0052(12) 0.0044(12) -0.0019(12)
C4 0.0193(16) 0.0143(15) 0.0301(17) 0.0054(13) 0.0046(13) -0.0037(12)
C5 0.0249(17) 0.0098(14) 0.0349(18) -0.0031(13) 0.0069(14) -0.0013(12)
C6 0.0195(15) 0.0161(15) 0.0239(16) 0.0000(12) 0.0069(12) 0.0021(12)
C7 0.0268(17) 0.0219(17) 0.0193(15) -0.0006(13) 0.0054(13) -0.0018(14)
C8 0.0319(19) 0.0177(17) 0.042(2) 0.0068(15) 0.0090(16) -0.0051(14)
C9 0.039(2) 0.0238(18) 0.0262(17) -0.0037(14) 0.0087(15) 0.0006(15)
C10 0.0149(14) 0.0180(16) 0.0282(16) 0.0020(12) 0.0077(12) 0.0015(12)
C11 0.0189(16) 0.0231(17) 0.0383(19) 0.0048(14) 0.0112(14) 0.0080(13)
C12 0.0212(16) 0.0255(18) 0.0379(19) 0.0067(15) 0.0130(14) 0.0003(14)
C13 0.0215(16) 0.0240(18) 0.0229(15) 0.0020(13) 0.0030(13) 0.0007(13)
C14 0.0286(19) 0.034(2) 0.0290(18) 0.0043(15) -0.0051(15) 0.0031(16)
C15 0.0256(18) 0.029(2) 0.038(2) -0.0006(16) 0.0024(15) -0.0086(15)
C16 0.0237(16) 0.0174(16) 0.0178(14) -0.0038(12) 0.0022(12) 0.0025(13)
C17 0.0215(16) 0.0249(18) 0.0272(17) -0.0031(13) 0.0018(13) -0.0018(14)
C18 0.0240(18) 0.039(2) 0.037(2) 0.0002(17) -0.0039(15) -0.0063(16)
C19 0.039(2) 0.040(2) 0.034(2) 0.0029(17) -0.0162(17) -0.0043(18)
C20 0.045(2) 0.030(2) 0.0205(17) 0.0033(14) -0.0052(15) -0.0030(17)
C21 0.0305(18) 0.0190(16) 0.0197(15) -0.0009(12) 0.0039(13) -0.0002(14)
C22 0.0182(16) 0.042(2) 0.0277(17) 0.0020(15) 0.0081(13) -0.0038(15)
C23 0.057(3) 0.086(4) 0.054(3) 0.020(3) -0.029(3) -0.019(3)
C24 0.039(2) 0.0267(18) 0.0216(16) 0.0036(14) 0.0129(15) 0.0024(16)
C25 0.0236(16) 0.0197(16) 0.0246(16) -0.0014(13) 0.0101(13) -0.0037(13)
C26 0.0324(19) 0.0155(17) 0.044(2) 0.0003(15) 0.0139(16) -0.0023(14)
C27 0.038(2) 0.0200(17) 0.0297(18) -0.0052(14) 0.0099(15) -0.0089(15)
C28 0.0270(17) 0.0150(15) 0.0219(15) -0.0027(12) 0.0112(13) -0.0014(13)
C29 0.0267(18) 0.0238(18) 0.0365(19) -0.0041(14) 0.0186(15) 0.0008(14)
C30 0.038(2) 0.0246(18) 0.0216(16) -0.0050(13) 0.0118(14) -0.0024(15)
C31 0.0242(16) 0.0178(15) 0.0165(14) 0.0051(12) 0.0081(12) 0.0064(13)
C32 0.0238(17) 0.0278(18) 0.0291(17) 0.0040(14) 0.0093(14) 0.0097(14)
C33 0.0284(19) 0.033(2) 0.041(2) 0.0075(16) 0.0191(16) 0.0159(16)
C34 0.045(2) 0.033(2) 0.0264(18) 0.0067(15) 0.0209(16) 0.0226(18)
C35 0.047(2) 0.0214(17) 0.0166(15) 0.0016(13) 0.0099(15) 0.0103(16)
C36 0.0317(18) 0.0166(16) 0.0171(14) 0.0054(12) 0.0084(13) 0.0058(13)
C37 0.0212(19) 0.053(3) 0.052(2) -0.012(2) 0.0040(17) 0.0134(18)
C38 0.064(3) 0.048(3) 0.040(2) 0.0063(19) 0.032(2) 0.029(2)
C39 0.036(2) 0.0230(18) 0.0244(17) -0.0023(14) 0.0078(15) -0.0015(15)
C40 0.0267(17) 0.0187(16) 0.0167(14) 0.0048(12) 0.0033(12) 0.0029(13)
C41 0.040(2) 0.035(2) 0.0185(16) 0.0074(14) 0.0075(15) 0.0116(17)
C42 0.0317(19) 0.0274(18) 0.0222(16) 0.0041(14) 0.0016(14) 0.0106(15)
C43 0.0198(15) 0.0201(16) 0.0238(16) 0.0048(13) 0.0074(12) -0.0019(13)
C44 0.033(2) 0.028(2) 0.052(2) 0.0031(17) 0.0252(18) -0.0041(16)
C45 0.035(2) 0.0193(17) 0.0364(19) 0.0031(14) 0.0173(16) -0.0018(15)
C47 0.0274(17) 0.0201(16) 0.0234(16) 0.0026(13) 0.0079(13) 0.0086(14)
C48 0.047(2) 0.0260(19) 0.035(2) 0.0079(15) 0.0192(17) -0.0089(17)
C49 0.047(2) 0.0220(19) 0.040(2) 0.0039(16) 0.0128(18) -0.0118(17)
C50 0.0238(17) 0.0289(19) 0.0341(19) -0.0044(15) 0.0079(15) -0.0084(15)
C51 0.0194(16) 0.034(2) 0.0289(17) 0.0008(15) 0.0037(13) -0.0022(15)
C52 0.0251(17) 0.0254(18) 0.0259(17) 0.0082(14) 0.0063(13) 0.0030(14)
C53 0.0287(18) 0.0244(18) 0.0253(17) 0.0057(14) 0.0094(14) 0.0034(14)
C54 0.0241(18) 0.030(2) 0.038(2) 0.0000(15) 0.0131(15) -0.0042(15)
C55 0.0261(18) 0.032(2) 0.041(2) 0.0004(16) 0.0099(16) -0.0105(16)
C56 0.031(2) 0.049(3) 0.040(2) -0.0012(19) -0.0042(17) -0.0122(19)
C57 0.029(2) 0.057(3) 0.040(2) 0.008(2) -0.0058(17) -0.0011(19)
C58 0.042(2) 0.031(2) 0.0244(17) 0.0024(15) -0.0016(16) 0.0096(17)
C59 0.053(2) 0.0258(19) 0.0239(17) 0.0046(14) 0.0100(16) 0.0040(17)

loop_
_atom_type_symbol
_atom_type_scat_dispersion_real
_atom_type_scat_dispersion_imag
_atom_type_scat_Cromer_Mann_a1
_atom_type_scat_Cromer_Mann_b1
_atom_type_scat_Cromer_Mann_a2
_atom_type_scat_Cromer_Mann_b2
_atom_type_scat_Cromer_Mann_a3
_atom_type_scat_Cromer_Mann_b3
_atom_type_scat_Cromer_Mann_a4
_atom_type_scat_Cromer_Mann_b4
_atom_type_scat_Cromer_Mann_c
_atom_type_scat_source
C 0.0033 0.0016 2.3100 20.8439 1.0200 10.2075 1.5886 0.5687 0.8650 51.6512 0.2156 'International Tables Vol C 4.2.6.8 and 6.1.1.4'
H 0.0000 0.0000 0.4930 10.5109 0.3229 26.1257 0.1402 3.1424 0.0408 57.7998 0.0030 'International Tables Vol C 4.2.6.8 and 6.1.1.4'
N 0.0061 0.0033 12.2126 0.0057 3.1322 9.8933 2.0125 28.9975 1.1663 0.5826 -11.5290 'International Tables Vol C 4.2.6.8 and 6.1.1.4'
O 0.0106 0.0060 3.0485 13.2771 2.2868 5.7011 1.5463 0.3239 0.8670 32.9089 0.2508 'International Tables Vol C 4.2.6.8 and 6.1.1.4'
P 0.1023 0.0942 6.4345 1.9067 4.1791 27.1570 1.7800 0.5260 1.4908 68.1645 1.1149 'International Tables Vol C 4.2.6.8 and 6.1.1.4'
K 0.2009 0.2494 8.2186 12.7949 7.4398 0.7748 1.0519 213.1870 0.8659 41.6841 1.4228 'International Tables Vol C 4.2.6.8 and 6.1.1.4'
Co 0.3494 0.9721 12.2841 4.2791 7.3409 0.2784 4.0034 13.5359 2.3488 71.1692 1.0118 'International Tables Vol C 4.2.6.8 and 6.1.1.4'
Zr -2.9673 0.5597 17.8765 1.2762 10.9480 11.9160 5.4173 0.1176 3.6572 87.6627 2.0693 'International Tables Vol C 4.2.6.8 and 6.1.1.4'
I -0.4742 1.8119 20.1472 4.3470 18.9949 0.3814 7.5138 27.7660 2.2735 66.8776 4.0712 'International Tables Vol C 4.2.6.8 and 6.1.1.4'

loop_
_geom_angle_atom_site_label_1
_geom_angle_atom_site_label_2
_geom_angle_atom_site_label_3
_geom_angle
_geom_angle_publ_flag
Co1 Zr1 P1 44.989(17) yes
Co1 Zr1 P2 44.999(18) yes
P1 Zr1 P2 76.82(2) yes
Co1 Zr1 P3 45.075(17) yes
P1 Zr1 P3 75.22(2) yes
P2 Zr1 P3 74.59(2) yes
Co1 Zr1 O2 148.11(7) yes
P1 Zr1 O2 121.16(8) yes
P2 Zr1 O2 109.88(7) yes
P3 Zr1 O2 163.43(8) yes
Co1 Zr1 O3 148.82(7) yes
P1 Zr1 O3 119.96(8) yes
P2 Zr1 O3 163.05(8) yes
P3 Zr1 O3 110.45(6) yes
O2 Zr1 O3 60.75(9) yes
Co1 Zr1 N1 77.56(7) yes
P1 Zr1 N1 32.91(7) yes
P2 Zr1 N1 99.54(7) yes
P3 Zr1 N1 104.00(7) yes
O2 Zr1 N1 91.16(10) yes
Co1 Zr1 N2 77.17(7) yes
P1 Zr1 N2 106.67(7) yes
P2 Zr1 N2 32.74(7) yes
P3 Zr1 N2 95.01(7) yes
O2 Zr1 N2 82.99(9) yes
Co1 Zr1 N3 77.33(6) yes
P1 Zr1 N3 95.98(7) yes
P2 Zr1 N3 103.89(7) yes
P3 Zr1 N3 32.83(6) yes
O2 Zr1 N3 134.02(9) yes
Co1 Zr1 C47 169.71(8) yes
P1 Zr1 C47 124.75(8) yes
P2 Zr1 C47 139.14(8) yes
P3 Zr1 C47 139.88(7) yes
O2 Zr1 C47 30.32(9) yes
O3 Zr1 N1 94.92(10) yes
O3 Zr1 N2 130.82(10) yes
N1 Zr1 N2 119.47(9) yes
O3 Zr1 N3 78.13(9) yes
N1 Zr1 N3 113.24(9) yes
N2 Zr1 N3 113.29(9) yes
O3 Zr1 C47 30.49(9) yes
N1 Zr1 C47 92.16(10) yes
N2 Zr1 C47 108.68(10) yes
N3 Zr1 C47 107.05(10) yes
I1 Co1 Zr1 174.22(11) yes
I1 Co1 P1 111.66(9) yes
Zr1 Co1 P1 71.54(2) yes
I1 Co1 P2 102.13(11) yes
Zr1 Co1 P2 72.09(2) yes
P1 Co1 P2 113.19(3) yes
I1 Co1 P3 110.82(11) yes
Zr1 Co1 P3 71.66(2) yes
P1 Co1 P3 109.86(3) yes
P2 Co1 P3 108.95(3) yes
Zr1 Co1 P1 71.54(2) yes
Zr1 Co1 P2 72.09(2) yes
P1 Co1 P2 113.19(3) yes
Zr1 Co1 P3 71.66(2) yes
P1 Co1 P3 109.86(3) yes
P2 Co1 P3 108.95(3) yes
Zr1 Co1 C46 177.45(12) yes
P1 Co1 C46 110.77(12) yes
P2 Co1 C46 107.55(12) yes
P3 Co1 C46 106.26(12) yes
Zr1 P1 Co1 63.47(2) yes
Co1 P1 N1 107.11(9) yes
Zr1 P1 C10 132.93(10) yes
Co1 P1 C10 112.93(10) yes
N1 P1 C10 109.56(13) yes
Zr1 P1 C13 118.83(11) yes
Co1 P1 C13 113.67(11) yes
N1 P1 C13 107.81(14) yes
C10 P1 C13 105.63(15) yes
Zr1 P2 Co1 62.91(2) yes
Co1 P2 N2 107.08(9) yes
Zr1 P2 C25 138.59(10) yes
Co1 P2 C25 115.95(11) yes
N2 P2 C25 110.57(14) yes
Zr1 P2 C28 114.51(10) yes
Co1 P2 C28 110.20(11) yes
N2 P2 C28 108.22(14) yes
C25 P2 C28 104.62(14) yes
Zr1 P3 Co1 63.27(2) yes
Co1 P3 N3 106.75(9) yes
Zr1 P3 C40 135.73(11) yes
Co1 P3 C40 114.56(11) yes
N3 P3 C40 109.39(13) yes
Zr1 P3 C43 115.85(10) yes
Co1 P3 C43 112.38(11) yes
N3 P3 C43 107.89(14) yes
C40 P3 C43 105.71(14) yes
Zr1 O2 C47 94.45(19) yes
Zr1 O3 C47 93.98(18) yes
K1 O4 C47 160.3(2) yes
C48 O5 C59 114.0(3) yes
C49 O6 C50 111.9(3) yes
C51 O7 C52 110.9(2) yes
C53 O8 C54 111.5(2) yes
C55 O9 C56 113.2(3) yes
C57 O10 C58 112.6(3) yes
P1 N1 Zr1 102.88(12) yes
P1 N1 C1 129.8(2) yes
Zr1 N1 C1 127.25(18) yes
Zr1 N2 P2 102.13(12) yes
Zr1 N2 C16 130.06(19) yes
P2 N2 C16 127.6(2) yes
P3 N3 Zr1 102.75(12) yes
P3 N3 C31 127.8(2) yes
Zr1 N3 C31 129.21(18) yes
N1 C1 C2 120.4(3) yes
N1 C1 C6 121.2(3) yes
C2 C1 C6 118.3(3) yes
C1 C2 C3 119.7(3) yes
C1 C2 C7 123.0(3) yes
C3 C2 C7 117.4(3) yes
C2 C3 C4 122.2(3) yes
C2 C3 H31 118.2 no
C4 C3 H31 119.6 no
C3 C4 C5 117.6(3) yes
C3 C4 C8 122.2(3) yes
C5 C4 C8 120.2(3) yes
C4 C5 C6 122.3(3) yes
C4 C5 H51 119.0 no
C6 C5 H51 118.7 no
C1 C6 C5 119.9(3) yes
C1 C6 C9 122.4(3) yes
C5 C6 C9 117.7(3) yes
C2 C7 H71 111.7 no
C2 C7 H72 111.0 no
H71 C7 H72 107.6 no
C2 C7 H73 110.7 no
H71 C7 H73 107.3 no
H72 C7 H73 108.3 no
C4 C8 H81 110.6 no
C4 C8 H82 110.8 no
H81 C8 H82 109.1 no
C4 C8 H83 109.2 no
H81 C8 H83 108.7 no
H82 C8 H83 108.4 no
C6 C9 H91 111.4 no
C6 C9 H92 111.5 no
H91 C9 H92 109.4 no
C6 C9 H93 109.0 no
H91 C9 H93 108.5 no
H92 C9 H93 106.8 no
P1 C10 C11 112.0(2) yes
P1 C10 C12 119.3(2) yes
C11 C10 C12 107.8(3) yes
P1 C10 H101 103.6 no
C11 C10 H101 106.5 no
C12 C10 H101 106.7 no
C10 C11 H111 109.4 no
C10 C11 H112 111.0 no
H111 C11 H112 109.3 no
C10 C11 H113 109.1 no
H111 C11 H113 108.7 no
H112 C11 H113 109.2 no
C10 C12 H121 108.7 no
C10 C12 H122 109.2 no
H121 C12 H122 109.3 no
C10 C12 H123 111.4 no
H121 C12 H123 108.8 no
H122 C12 H123 109.4 no
P1 C13 C14 113.3(2) yes
P1 C13 C15 117.9(2) yes
C14 C13 C15 109.1(3) yes
P1 C13 H131 102.9 no
C14 C13 H131 106.3 no
C15 C13 H131 106.3 no
C13 C14 H141 111.2 no
C13 C14 H142 110.3 no
H141 C14 H142 107.5 no
C13 C14 H143 110.5 no
H141 C14 H143 108.8 no
H142 C14 H143 108.4 no
C13 C15 H151 111.3 no
C13 C15 H152 109.6 no
H151 C15 H152 108.4 no
C13 C15 H153 111.5 no
H151 C15 H153 107.1 no
H152 C15 H153 108.9 no
N2 C16 C17 120.5(3) yes
N2 C16 C21 121.4(3) yes
C17 C16 C21 118.1(3) yes
C16 C17 C18 119.9(3) yes
C16 C17 C22 123.3(3) yes
C18 C17 C22 116.8(3) yes
C17 C18 C19 122.4(4) yes
C17 C18 H181 118.3 no
C19 C18 H181 119.3 no
C18 C19 C20 117.0(3) yes
C18 C19 C23 121.1(4) yes
C20 C19 C23 121.9(4) yes
C19 C20 C21 123.3(3) yes
C19 C20 H201 118.3 no
C21 C20 H201 118.4 no
C16 C21 C20 119.2(3) yes
C16 C21 C24 123.4(3) yes
C20 C21 C24 117.4(3) yes
C17 C22 H221 108.5 no
C17 C22 H222 109.7 no
H221 C22 H222 109.9 no
C17 C22 H223 110.7 no
H221 C22 H223 108.3 no
H222 C22 H223 109.8 no
C19 C23 H231 109.7 no
C19 C23 H232 110.4 no
H231 C23 H232 109.3 no
C19 C23 H233 109.0 no
H231 C23 H233 109.1 no
H232 C23 H233 109.3 no
C21 C24 H241 111.8 no
C21 C24 H242 110.6 no
H241 C24 H242 108.8 no
C21 C24 H243 108.9 no
H241 C24 H243 108.1 no
H242 C24 H243 108.5 no
P2 C25 C26 111.8(2) yes
P2 C25 C27 118.4(2) yes
C26 C25 C27 108.1(3) yes
P2 C25 H251 104.2 no
C26 C25 H251 105.8 no
C27 C25 H251 107.7 no
C25 C26 H261 109.9 no
C25 C26 H262 111.9 no
H261 C26 H262 108.8 no
C25 C26 H263 110.9 no
H261 C26 H263 107.0 no
H262 C26 H263 108.1 no
C25 C27 H271 110.3 no
C25 C27 H272 112.6 no
H271 C27 H272 109.1 no
C25 C27 H273 110.2 no
H271 C27 H273 106.5 no
H272 C27 H273 107.9 no
P2 C28 C29 113.7(2) yes
P2 C28 C30 119.0(2) yes
C29 C28 C30 108.9(3) yes
P2 C28 H281 102.3 no
C29 C28 H281 105.5 no
C30 C28 H281 106.2 no
C28 C29 H291 110.0 no
C28 C29 H292 110.9 no
H291 C29 H292 108.5 no
C28 C29 H293 109.9 no
H291 C29 H293 108.3 no
H292 C29 H293 109.2 no
C28 C30 H301 110.3 no
C28 C30 H302 110.3 no
H301 C30 H302 110.3 no
C28 C30 H303 109.3 no
H301 C30 H303 108.7 no
H302 C30 H303 107.9 no
N3 C31 C32 120.1(3) yes
N3 C31 C36 122.0(3) yes
C32 C31 C36 117.8(3) yes
C31 C32 C33 119.5(3) yes
C31 C32 C37 121.3(3) yes
C33 C32 C37 119.3(3) yes
C32 C33 C34 123.0(3) yes
C32 C33 H331 117.6 no
C34 C33 H331 119.4 no
C33 C34 C35 116.7(3) yes
C33 C34 C38 121.7(4) yes
C35 C34 C38 121.6(4) yes
C34 C35 C36 122.8(3) yes
C34 C35 H351 119.0 no
C36 C35 H351 118.2 no
C31 C36 C35 119.6(3) yes
C31 C36 C39 123.6(3) yes
C35 C36 C39 116.7(3) yes
C32 C37 H371 110.3 no
C32 C37 H372 109.6 no
H371 C37 H372 108.2 no
C32 C37 H373 111.3 no
H371 C37 H373 108.8 no
H372 C37 H373 108.6 no
C34 C38 H381 110.8 no
C34 C38 H382 111.3 no
H381 C38 H382 107.7 no
C34 C38 H383 110.9 no
H381 C38 H383 107.4 no
H382 C38 H383 108.6 no
C36 C39 H391 109.2 no
C36 C39 H392 110.1 no
H391 C39 H392 109.4 no
C36 C39 H393 110.9 no
H391 C39 H393 108.6 no
H392 C39 H393 108.7 no
P3 C40 C41 117.9(2) yes
P3 C40 C42 113.7(2) yes
C41 C40 C42 107.1(3) yes
P3 C40 H401 104.3 no
C41 C40 H401 106.6 no
C42 C40 H401 106.4 no
C40 C41 H411 109.2 no
C40 C41 H412 109.7 no
H411 C41 H412 108.1 no
C40 C41 H413 111.3 no
H411 C41 H413 108.4 no
H412 C41 H413 110.0 no
C40 C42 H421 109.3 no
C40 C42 H422 109.5 no
H421 C42 H422 108.1 no
C40 C42 H423 112.0 no
H421 C42 H423 108.3 no
H422 C42 H423 109.6 no
P3 C43 C44 119.4(2) yes
P3 C43 C45 113.6(2) yes
C44 C43 C45 108.9(3) yes
P3 C43 H431 102.0 no
C44 C43 H431 105.5 no
C45 C43 H431 106.0 no
C43 C44 H441 109.3 no
C43 C44 H442 111.0 no
H441 C44 H442 108.5 no
C43 C44 H443 109.3 no
H441 C44 H443 110.0 no
H442 C44 H443 108.7 no
C43 C45 H451 109.8 no
C43 C45 H452 110.6 no
H451 C45 H452 108.6 no
C43 C45 H453 110.1 no
H451 C45 H453 108.9 no
H452 C45 H453 108.7 no
Co1 C46 O1 176.5(4) yes
Zr1 C47 O3 55.53(15) yes
Zr1 C47 O2 55.23(15) yes
O3 C47 O2 110.6(3) yes
Zr1 C47 O4 174.6(3) yes
O3 C47 O4 124.8(3) yes
O2 C47 O4 124.5(3) yes
O5 C48 C49 108.4(3) yes
O5 C48 H481 108.9 no
C49 C48 H481 109.2 no
O5 C48 H482 109.7 no
C49 C48 H482 110.7 no
H481 C48 H482 109.9 no
C48 C49 O6 108.9(3) yes
C48 C49 H491 109.0 no
O6 C49 H491 109.1 no
C48 C49 H492 109.9 no
O6 C49 H492 109.8 no
H491 C49 H492 110.1 no
O6 C50 C51 108.5(3) yes
O6 C50 H501 110.1 no
C51 C50 H501 109.5 no
O6 C50 H502 109.4 no
C51 C50 H502 110.7 no
H501 C50 H502 108.6 no
C50 C51 O7 109.5(3) yes
C50 C51 H511 109.2 no
O7 C51 H511 110.2 no
C50 C51 H512 108.7 no
O7 C51 H512 109.5 no
H511 C51 H512 109.7 no
O7 C52 C53 109.0(3) yes
O7 C52 H521 109.7 no
C53 C52 H521 109.3 no
O7 C52 H522 109.8 no
C53 C52 H522 110.3 no
H521 C52 H522 108.7 no
C52 C53 O8 108.6(3) yes
C52 C53 H531 109.8 no
O8 C53 H531 110.9 no
C52 C53 H532 109.8 no
O8 C53 H532 108.0 no
H531 C53 H532 109.6 no
O8 C54 C55 109.0(3) yes
O8 C54 H541 108.5 no
C55 C54 H541 108.9 no
O8 C54 H542 109.5 no
C55 C54 H542 111.0 no
H541 C54 H542 109.9 no
C54 C55 O9 108.4(3) yes
C54 C55 H551 110.4 no
O9 C55 H551 109.7 no
C54 C55 H552 108.8 no
O9 C55 H552 109.9 no
H551 C55 H552 109.6 no
O9 C56 C57 108.9(3) yes
O9 C56 H561 109.9 no
C57 C56 H561 109.4 no
O9 C56 H562 110.0 no
C57 C56 H562 109.6 no
H561 C56 H562 109.1 no
C56 C57 O10 109.2(3) yes
C56 C57 H571 110.4 no
O10 C57 H571 108.8 no
C56 C57 H572 109.9 no
O10 C57 H572 108.9 no
H571 C57 H572 109.5 no
O10 C58 C59 108.4(3) yes
O10 C58 H581 110.8 no
C59 C58 H581 109.7 no
O10 C58 H582 108.6 no
C59 C58 H582 109.8 no
H581 C58 H582 109.5 no
C58 C59 O5 108.8(3) yes
C58 C59 H591 109.2 no
O5 C59 H591 109.6 no
C58 C59 H592 109.3 no
O5 C59 H592 109.3 no
H591 C59 H592 110.6 no
C610 C600 C650 121.7(15) yes
C610 C600 H6001 118.8 no
C650 C600 H6001 119.4 no
C611 C601 C651 119.3(15) yes
C611 C601 H6011 120.2 no
C651 C601 H6011 120.4 no
C600 C610 C620 118.8(17) yes
C600 C610 H6101 120.4 no
C620 C610 H6101 120.7 no
C601 C611 C621 115.4(13) yes
C601 C611 H6111 121.9 no
C621 C611 H6111 122.7 no
C610 C620 C630 121.5(15) yes
C610 C620 H6201 120.1 no
C630 C620 H6201 118.3 no
C611 C621 C631 124.5(13) yes
C611 C621 H6211 118.7 no
C631 C621 H6211 116.8 no
C620 C630 C640 114.8(13) yes
C620 C630 H6301 122.5 no
C640 C630 H6301 122.8 no
C621 C631 C641 115.1(14) yes
C621 C631 H6311 122.8 no
C641 C631 H6311 122.1 no
C630 C640 C650 121.7(11) yes
C630 C640 H6401 119.0 no
C650 C640 H6401 119.3 no
C631 C641 C651 123.5(13) yes
C631 C641 H6411 117.2 no
C651 C641 H6411 119.3 no
C600 C650 C640 119.8(13) yes
C600 C650 H6501 120.2 no
C640 C650 H6501 120.0 no
C641 C651 C601 121.8(14) yes
C641 C651 H6511 119.6 no
C601 C651 H6511 118.7 no

loop_
_geom_bond_atom_site_label_1
_geom_bond_atom_site_label_2
_geom_bond_distance
_geom_bond_publ_flag
I1 Co1 2.709(5) yes
Zr1 Co1 2.8468(5) yes
Zr1 P1 3.0180(8) yes
Zr1 P2 3.0425(8) yes
Zr1 P3 3.0256(8) yes
Zr1 O2 2.130(2) yes
Zr1 O3 2.136(2) yes
Zr1 N1 2.159(2) yes
Zr1 N2 2.206(2) yes
Zr1 N3 2.171(2) yes
Zr1 C47 2.584(3) yes
Co1 P1 2.2494(9) yes
Co1 P2 2.2610(9) yes
Co1 P3 2.2569(9) yes
Co1 P1 2.2494(9) yes
Co1 P2 2.2610(9) yes
Co1 P3 2.2569(9) yes
Co1 C46 1.750(4) yes
K1 O4 2.548(2) yes
P1 N1 1.682(3) yes
P1 C10 1.873(3) yes
P1 C13 1.871(3) yes
P2 N2 1.683(3) yes
P2 C25 1.869(3) yes
P2 C28 1.876(3) yes
P3 N3 1.682(3) yes
P3 C40 1.872(3) yes
P3 C43 1.870(3) yes
O1 C46 1.071(5) yes
O2 C47 1.309(4) yes
O3 C47 1.314(4) yes
O4 C47 1.229(4) yes
O5 C48 1.416(5) yes
O5 C59 1.410(4) yes
O6 C49 1.420(4) yes
O6 C50 1.417(4) yes
O7 C51 1.411(4) yes
O7 C52 1.431(4) yes
O8 C53 1.424(4) yes
O8 C54 1.414(4) yes
O9 C55 1.418(4) yes
O9 C56 1.411(4) yes
O10 C57 1.416(5) yes
O10 C58 1.424(4) yes
N1 C1 1.436(4) yes
N2 C16 1.447(4) yes
N3 C31 1.446(4) yes
C1 C2 1.408(4) yes
C1 C6 1.409(4) yes
C2 C3 1.393(4) yes
C2 C7 1.504(4) yes
C3 C4 1.384(4) yes
C3 H31 0.935 no
C4 C5 1.385(5) yes
C4 C8 1.509(4) yes
C5 C6 1.384(4) yes
C5 H51 0.926 no
C6 C9 1.506(4) yes
C7 H71 0.964 no
C7 H72 0.963 no
C7 H73 0.957 no
C8 H81 0.960 no
C8 H82 0.959 no
C8 H83 0.948 no
C9 H91 0.953 no
C9 H92 0.960 no
C9 H93 0.960 no
C10 C11 1.538(4) yes
C10 C12 1.537(4) yes
C10 H101 0.971 no
C11 H111 0.969 no
C11 H112 0.971 no
C11 H113 0.956 no
C12 H121 0.968 no
C12 H122 0.958 no
C12 H123 0.950 no
C13 C14 1.531(5) yes
C13 C15 1.534(5) yes
C13 H131 0.980 no
C14 H141 0.961 no
C14 H142 0.964 no
C14 H143 0.956 no
C15 H151 0.969 no
C15 H152 0.966 no
C15 H153 0.958 no
C16 C17 1.412(5) yes
C16 C21 1.413(4) yes
C17 C18 1.394(5) yes
C17 C22 1.504(5) yes
C18 C19 1.384(6) yes
C18 H181 0.936 no
C19 C20 1.379(6) yes
C19 C23 1.514(5) yes
C20 C21 1.391(5) yes
C20 H201 0.922 no
C21 C24 1.492(5) yes
C22 H221 0.962 no
C22 H222 0.965 no
C22 H223 0.962 no
C23 H231 0.948 no
C23 H232 0.958 no
C23 H233 0.955 no
C24 H241 0.944 no
C24 H242 0.942 no
C24 H243 0.940 no
C25 C26 1.533(5) yes
C25 C27 1.545(5) yes
C25 H251 0.979 no
C26 H261 0.967 no
C26 H262 0.958 no
C26 H263 0.962 no
C27 H271 0.968 no
C27 H272 0.959 no
C27 H273 0.966 no
C28 C29 1.531(5) yes
C28 C30 1.533(4) yes
C28 H281 0.979 no
C29 H291 0.954 no
C29 H292 0.959 no
C29 H293 0.962 no
C30 H301 0.967 no
C30 H302 0.963 no
C30 H303 0.967 no
C31 C32 1.408(5) yes
C31 C36 1.403(5) yes
C32 C33 1.387(5) yes
C32 C37 1.501(5) yes
C33 C34 1.381(6) yes
C33 H331 0.923 no
C34 C35 1.374(5) yes
C34 C38 1.509(5) yes
C35 C36 1.396(4) yes
C35 H351 0.941 no
C36 C39 1.506(5) yes
C37 H371 0.955 no
C37 H372 0.955 no
C37 H373 0.958 no
C38 H381 0.956 no
C38 H382 0.952 no
C38 H383 0.961 no
C39 H391 0.951 no
C39 H392 0.975 no
C39 H393 0.965 no
C40 C41 1.530(4) yes
C40 C42 1.534(4) yes
C40 H401 0.963 no
C41 H411 0.969 no
C41 H412 0.974 no
C41 H413 0.972 no
C42 H421 0.953 no
C42 H422 0.966 no
C42 H423 0.956 no
C43 C44 1.533(5) yes
C43 C45 1.526(5) yes
C43 H431 0.974 no
C44 H441 0.976 no
C44 H442 0.960 no
C44 H443 0.960 no
C45 H451 0.962 no
C45 H452 0.964 no
C45 H453 0.971 no
C48 C49 1.486(5) yes
C48 H481 0.969 no
C48 H482 0.976 no
C49 H491 0.977 no
C49 H492 0.968 no
C50 C51 1.504(5) yes
C50 H501 0.971 no
C50 H502 0.971 no
C51 H511 0.981 no
C51 H512 0.968 no
C52 C53 1.499(5) yes
C52 H521 0.975 no
C52 H522 0.964 no
C53 H531 0.971 no
C53 H532 0.966 no
C54 C55 1.493(5) yes
C54 H541 0.964 no
C54 H542 0.978 no
C55 H551 0.974 no
C55 H552 0.964 no
C56 C57 1.483(6) yes
C56 H561 0.978 no
C56 H562 0.976 no
C57 H571 0.970 no
C57 H572 0.972 no
C58 C59 1.490(6) yes
C58 H581 0.971 no
C58 H582 0.967 no
C59 H591 0.970 no
C59 H592 0.977 no
C600 C610 1.36(2) yes
C600 C650 1.38(2) yes
C600 H6001 0.935 no
C601 C611 1.38(2) yes
C601 C651 1.36(2) yes
C601 H6011 0.933 no
C610 C620 1.37(2) yes
C610 H6101 0.940 no
C611 C621 1.392(18) yes
C611 H6111 0.943 no
C620 C630 1.451(19) yes
C620 H6201 0.934 no
C621 C631 1.439(19) yes
C621 H6211 0.933 no
C630 C640 1.434(17) yes
C630 H6301 0.938 no
C631 C641 1.276(18) yes
C631 H6311 0.938 no
C640 C650 1.352(16) yes
C640 H6401 0.931 no
C641 C651 1.380(17) yes
C641 H6411 0.936 no
C650 H6501 0.937 no
C651 H6511 0.938 no
